data_7212798
loop_
_publ_author_name
'Ma, Deyun'
'Wang, Weixia'
'Li, Yingwei'
'Li, Jing'
'Daiguebonne, Carole'
'Calvez, Guillaume'
'Guillou, Olivier'

_publ_section_title
;
 In situ 2,5-pyrazinedicarboxylate and oxalate ligands synthesis leading
 to a microporous europium--organic framework capable of selective sensing
 of small molecules
;
_journal_issue 12
_journal_name_full CrystEngComm
_journal_page_first 4372
_journal_paper_doi 10.1039/c0ce00135j
_journal_volume 12
_journal_year 2010
_chemical_formula_moiety 'C7 H14 Eu N2 O12'
_chemical_formula_sum 'C7 H14 Eu N2 O12'
_chemical_formula_weight 470.16
_chemical_name_systematic
;
?
;
_space_group_IT_number 2
_symmetry_cell_setting triclinic
_symmetry_space_group_name_Hall '-P 1'
_symmetry_space_group_name_H-M 'P -1'
_atom_sites_solution_hydrogens geom
_atom_sites_solution_primary direct
_atom_sites_solution_secondary difmap
_audit_creation_method SHELXL-97
_cell_angle_alpha 68.87(3)
_cell_angle_beta 81.01(3)
_cell_angle_gamma 76.72(3)
_cell_formula_units_Z 2
_cell_length_a 6.0915(12)
_cell_length_b 9.961(2)
_cell_length_c 13.361(3)
_cell_measurement_reflns_used 2895
_cell_measurement_temperature 296(2)
_cell_measurement_theta_max 27.89
_cell_measurement_theta_min 2.35
_cell_volume 733.6(3)
_computing_cell_refinement 'SAINT (Bruker, 2004)'
_computing_data_collection 'APEX-II (Bruker, 2004)'
_computing_data_reduction SAINT
_computing_molecular_graphics 'SHELXTL-XP (Bruker, 2004)'
_computing_publication_material SHELXTL
_computing_structure_refinement 'SHELXL-97 (Sheldrick, 1997)'
_computing_structure_solution 'SHELXS-97 (Sheldrick, 1990)'
_diffrn_ambient_temperature 296(2)
_diffrn_measured_fraction_theta_full 0.983
_diffrn_measured_fraction_theta_max 0.983
_diffrn_measurement_device_type 'Bruker APEX-II area-detector diffractometer'
_diffrn_measurement_method '\f and \w scan'
_diffrn_radiation_monochromator graphite
_diffrn_radiation_source 'fine-focus sealed tube'
_diffrn_radiation_type MoK\a
_diffrn_radiation_wavelength 0.71073
_diffrn_reflns_av_R_equivalents 0.0321
_diffrn_reflns_av_sigmaI/netI 0.0735
_diffrn_reflns_limit_h_max 6
_diffrn_reflns_limit_h_min -7
_diffrn_reflns_limit_k_max 11
_diffrn_reflns_limit_k_min -11
_diffrn_reflns_limit_l_max 8
_diffrn_reflns_limit_l_min -16
_diffrn_reflns_number 3752
_diffrn_reflns_theta_full 25.20
_diffrn_reflns_theta_max 25.20
_diffrn_reflns_theta_min 2.23
_diffrn_standards_number 0
_exptl_absorpt_coefficient_mu 4.340
_exptl_absorpt_correction_T_max 0.415
_exptl_absorpt_correction_T_min 0.312
_exptl_absorpt_correction_type multi-scan
_exptl_absorpt_process_details 'SADABS (Sheldrick, 1996)'
_exptl_crystal_colour yellow
_exptl_crystal_density_diffrn 2.129
_exptl_crystal_density_method 'not measured'
_exptl_crystal_description block
_exptl_crystal_F_000 458
_exptl_crystal_size_max 0.30
_exptl_crystal_size_mid 0.24
_exptl_crystal_size_min 0.21
_refine_diff_density_max 2.066
_refine_diff_density_min -1.482
_refine_diff_density_rms 0.234
_refine_ls_extinction_method none
_refine_ls_goodness_of_fit_ref 1.053
_refine_ls_hydrogen_treatment constr
_refine_ls_matrix_type full
_refine_ls_number_parameters 199
_refine_ls_number_reflns 2594
_refine_ls_number_restraints 6
_refine_ls_restrained_S_all 1.097
_refine_ls_R_factor_all 0.0672
_refine_ls_R_factor_gt 0.0508
_refine_ls_shift/su_max 0.056
_refine_ls_shift/su_mean 0.003
_refine_ls_structure_factor_coef Fsqd
_refine_ls_weighting_details 'calc w=1/[\s^2^(Fo^2^)+(0.0790P)^2^+0.0000P] where P=(Fo^2^+2Fc^2^)/3'
_refine_ls_weighting_scheme calc
_refine_ls_wR_factor_gt 0.1242
_refine_ls_wR_factor_ref 0.1338
_reflns_number_gt 2136
_reflns_number_total 2594
_reflns_threshold_expression >2sigma(I)
_cod_data_source_file c0ce00135j.txt
_cod_data_source_block Eu
_cod_depositor_comments
;
The following automatic conversions were performed:

'_symmetry_cell_setting' value 'Triclinic' changed to 'triclinic'
according to /home/saulius/struct/CIF-dictionaries/cif_core.dic
dictionary named 'cif_core.dic' version 2.4.2 from 2011-04-26.

Automatic conversion script
Id: cif_fix_values 1891 2012-01-12 08:04:46Z andrius 
;
_cod_database_code 7212798

loop_
_symmetry_equiv_pos_as_xyz
'x, y, z'
'-x, -y, -z'

loop_
_atom_site_label
_atom_site_type_symbol
_atom_site_fract_x
_atom_site_fract_y
_atom_site_fract_z
_atom_site_U_iso_or_equiv
_atom_site_adp_type
_atom_site_occupancy
_atom_site_symmetry_multiplicity
_atom_site_calc_flag
_atom_site_refinement_flags
C1 C 0.7893(16) 0.7672(12) 0.1418(8) 0.021(2) Uani 1 1 d .
C2 C 0.6331(15) 0.8955(11) 0.0686(8) 0.019(2) Uani 1 1 d .
C3 C 0.3088(17) 0.9711(11) -0.0149(8) 0.024(2) Uani 1 1 d .
H3 H 0.1723 0.9548 -0.0268 0.029 Uiso 1 1 calc R
C4 C 0.4498(18) 0.3827(12) 0.4396(9) 0.028(2) Uani 1 1 d .
C5 C 0.2114(18) 0.4448(12) 0.4726(8) 0.027(2) Uani 1 1 d .
C6 C -0.115(2) 0.6014(12) 0.4217(9) 0.030(3) Uani 1 1 d .
H6 H -0.2019 0.6735 0.3692 0.036 Uiso 1 1 calc R
Eu1 Eu 0.33172(9) 0.61438(6) 0.19609(4) 0.0206(2) Uani 1 1 d .
N1 N 0.4391(14) 0.8648(9) 0.0532(7) 0.0220(19) Uani 1 1 d .
N2 N 0.0938(15) 0.5467(9) 0.3935(7) 0.026(2) Uani 1 1 d .
O1 O 0.7148(12) 0.6484(8) 0.1849(6) 0.0322(19) Uani 1 1 d .
O2 O 0.9795(12) 0.7844(8) 0.1523(6) 0.0299(18) Uani 1 1 d .
O3 O 0.5136(13) 0.4310(9) 0.3427(6) 0.0351(19) Uani 1 1 d .
O4 O 0.5679(14) 0.2901(10) 0.5102(6) 0.044(2) Uani 1 1 d .
O3W O 0.532(3) 0.130(2) 0.2566(18) 0.217(12) Uani 1 1 d .
H5W H 0.7009 0.1330 0.2270 0.325 Uiso 1 1 d R
H6W H 0.4944 0.0580 0.2431 0.325 Uiso 1 1 d R
O4W O 1.015(3) 0.2024(18) 0.4115(12) 0.118(5) Uani 1 1 d .
H8W H 0.9488 0.1242 0.4442 0.178 Uiso 1 1 d R
H7W H 1.0142 0.2292 0.3440 0.178 Uiso 1 1 d R
O5W O 1.024(3) 0.0424(14) 0.2628(15) 0.209(13) Uani 1 1 d .
H9W H 0.9432 -0.0053 0.3170 0.313 Uiso 1 1 d R
H10W H 1.0128 0.0145 0.2020 0.313 Uiso 1 1 d R
O6W O 0.1375(19) 0.2760(14) 0.0867(10) 0.089(4) Uani 1 1 d .
H12W H 0.0036 0.3176 0.0686 0.134 Uiso 1 1 d R
H11W H 0.1335 0.2108 0.1493 0.134 Uiso 1 1 d R
O6 O 0.7245(12) 0.3627(8) -0.0135(6) 0.0293(17) Uani 1 1 d .
O5 O 0.5849(13) 0.4307(8) 0.1293(6) 0.0314(18) Uani 1 1 d .
C7 C 0.5911(18) 0.4395(11) 0.0335(8) 0.025(2) Uani 1 1 d .
O1W O 0.3322(13) 0.7860(8) 0.2849(6) 0.0362(19) Uani 1 1 d .
H1W H 0.2287 0.8609 0.2698 0.054 Uiso 1 1 d R
H2W H 0.3886 0.7732 0.3421 0.054 Uiso 1 1 d R
O2W O 0.0929(13) 0.4341(8) 0.2209(6) 0.0319(18) Uani 1 1 d .
H3W H -0.0102 0.5011 0.2312 0.048 Uiso 1 1 d R
H4W H 0.0820 0.4209 0.1632 0.048 Uiso 1 1 d R

loop_
_atom_site_aniso_label
_atom_site_aniso_U_11
_atom_site_aniso_U_22
_atom_site_aniso_U_33
_atom_site_aniso_U_23
_atom_site_aniso_U_13
_atom_site_aniso_U_12
C1 0.009(5) 0.034(6) 0.019(5) -0.010(5) -0.002(4) 0.001(4)
C2 0.012(5) 0.023(5) 0.019(5) -0.009(4) 0.000(4) 0.002(4)
C3 0.015(5) 0.029(6) 0.022(6) 0.002(5) -0.008(4) -0.005(4)
C4 0.022(5) 0.032(6) 0.026(6) -0.008(5) -0.003(5) -0.002(5)
C5 0.031(6) 0.030(6) 0.019(6) -0.004(5) -0.007(5) -0.012(5)
C6 0.038(7) 0.032(6) 0.018(6) 0.000(5) -0.006(5) -0.010(5)
Eu1 0.0191(3) 0.0245(3) 0.0161(3) -0.0020(2) -0.00308(19) -0.0066(2)
N1 0.018(4) 0.016(4) 0.029(5) -0.002(4) -0.005(4) -0.006(3)
N2 0.031(5) 0.021(5) 0.018(5) 0.004(4) -0.005(4) -0.005(4)
O1 0.022(4) 0.030(4) 0.036(5) 0.007(4) -0.005(3) -0.014(3)
O2 0.023(4) 0.034(4) 0.031(4) -0.004(3) -0.012(3) -0.008(3)
O3 0.035(5) 0.045(5) 0.016(4) -0.003(4) 0.000(3) -0.006(4)
O4 0.042(5) 0.051(5) 0.023(4) -0.001(4) -0.012(4) 0.010(4)
O3W 0.28(3) 0.116(16) 0.20(3) -0.027(16) 0.03(2) -0.010(18)
O4W 0.136(14) 0.127(13) 0.088(11) -0.034(10) -0.020(10) -0.013(11)
O5W 0.32(3) 0.082(12) 0.24(3) -0.082(14) -0.18(2) 0.078(15)
O6W 0.060(7) 0.135(12) 0.087(9) -0.066(9) -0.021(7) 0.012(7)
O6 0.028(4) 0.036(4) 0.022(4) -0.011(3) -0.006(3) 0.002(3)
O5 0.036(5) 0.037(4) 0.020(4) -0.011(3) -0.010(3) 0.002(4)
C7 0.028(6) 0.026(6) 0.021(6) -0.005(5) 0.003(5) -0.016(5)
O1W 0.047(5) 0.038(5) 0.023(4) -0.006(4) -0.010(4) -0.010(4)
O2W 0.035(4) 0.031(4) 0.035(5) -0.014(4) -0.003(4) -0.011(3)

loop_
_atom_type_symbol
_atom_type_description
_atom_type_scat_dispersion_real
_atom_type_scat_dispersion_imag
_atom_type_scat_source
C C 0.0033 0.0016 'International Tables Vol C Tables 4.2.6.8 and 6.1.1.4'
H H 0.0000 0.0000 'International Tables Vol C Tables 4.2.6.8 and 6.1.1.4'
Eu Eu -0.1578 3.6682 'International Tables Vol C Tables 4.2.6.8 and 6.1.1.4'
N N 0.0061 0.0033 'International Tables Vol C Tables 4.2.6.8 and 6.1.1.4'
O O 0.0106 0.0060 'International Tables Vol C Tables 4.2.6.8 and 6.1.1.4'

loop_
_geom_angle_atom_site_label_1
_geom_angle_atom_site_label_2
_geom_angle_atom_site_label_3
_geom_angle
_geom_angle_site_symmetry_1
_geom_angle_site_symmetry_3
O2 C1 O1 125.2(9) . .
O2 C1 C2 118.7(9) . .
O1 C1 C2 116.1(8) . .
N1 C2 C3 121.5(9) . 2_675
N1 C2 C1 115.3(9) . .
C3 C2 C1 122.9(9) 2_675 .
N1 C3 C2 122.2(9) . 2_675
N1 C3 H3 118.9 . .
C2 C3 H3 118.9 2_675 .
O3 C4 O4 125.0(10) . .
O3 C4 C5 116.5(10) . .
O4 C4 C5 118.4(10) . .
N2 C5 C6 121.3(10) . 2_566
N2 C5 C4 115.8(9) . .
C6 C5 C4 122.9(10) 2_566 .
N2 C6 C5 122.5(10) . 2_566
N2 C6 H6 118.8 . .
C5 C6 H6 118.8 2_566 .
O3 Eu1 O1 71.5(3) . .
O3 Eu1 O1W 87.3(3) . .
O1 Eu1 O1W 71.8(3) . .
O3 Eu1 O2 141.6(3) . 1_455
O1 Eu1 O2 132.6(2) . 1_455
O1W Eu1 O2 76.9(3) . 1_455
O3 Eu1 O6 135.9(3) . 2_665
O1 Eu1 O6 104.3(3) . 2_665
O1W Eu1 O6 134.4(2) . 2_665
O2 Eu1 O6 74.1(3) 1_455 2_665
O3 Eu1 O5 71.8(3) . .
O1 Eu1 O5 71.4(3) . .
O1W Eu1 O5 141.8(3) . .
O2 Eu1 O5 138.0(3) 1_455 .
O6 Eu1 O5 65.7(2) 2_665 .
O3 Eu1 O2W 84.1(3) . .
O1 Eu1 O2W 144.6(3) . .
O1W Eu1 O2W 133.5(3) . .
O2 Eu1 O2W 82.2(3) 1_455 .
O6 Eu1 O2W 75.7(3) 2_665 .
O5 Eu1 O2W 76.9(3) . .
O3 Eu1 N1 133.0(3) . .
O1 Eu1 N1 62.7(2) . .
O1W Eu1 N1 69.5(3) . .
O2 Eu1 N1 73.4(2) 1_455 .
O6 Eu1 N1 69.0(3) 2_665 .
O5 Eu1 N1 101.8(3) . .
O2W Eu1 N1 141.3(3) . .
O3 Eu1 N2 62.0(3) . .
O1 Eu1 N2 118.3(3) . .
O1W Eu1 N2 67.9(3) . .
O2 Eu1 N2 79.6(3) 1_455 .
O6 Eu1 N2 137.2(3) 2_665 .
O5 Eu1 N2 123.3(3) . .
O2W Eu1 N2 67.7(3) . .
N1 Eu1 N2 133.5(3) . .
O3 Eu1 C7 117.9(3) . 2_665
O1 Eu1 C7 92.6(3) . 2_665
O1W Eu1 C7 145.1(2) . 2_665
O2 Eu1 C7 93.3(3) 1_455 2_665
O6 Eu1 C7 19.3(3) 2_665 2_665
O5 Eu1 C7 46.6(2) . 2_665
O2W Eu1 C7 76.3(2) . 2_665
N1 Eu1 C7 75.6(3) . 2_665
N2 Eu1 C7 144.0(3) . 2_665
O3 Eu1 H3W 93.9 . .
O1 Eu1 H3W 162.9 . .
O1W Eu1 H3W 117.5 . .
O2 Eu1 H3W 64.6 1_455 .
O6 Eu1 H3W 79.7 2_665 .
O5 Eu1 H3W 96.0 . .
O2W Eu1 H3W 19.5 . .
N1 Eu1 H3W 132.9 . .
N2 Eu1 H3W 58.5 . .
C7 Eu1 H3W 86.4 2_665 .
C3 N1 C2 116.3(8) . .
C3 N1 Eu1 127.8(6) . .
C2 N1 Eu1 114.6(6) . .
C6 N2 C5 116.2(9) . .
C6 N2 Eu1 129.7(7) . .
C5 N2 Eu1 114.1(7) . .
C1 O1 Eu1 127.5(6) . .
C1 O2 Eu1 132.1(7) . 1_655
C4 O3 Eu1 131.5(7) . .
H5W O3W H6W 106.7 . .
H8W O4W H7W 110.9 . .
H9W O5W H10W 108.4 . .
H12W O6W H11W 110.6 . .
C7 O6 Eu1 120.3(7) . 2_665
C7 O5 Eu1 120.7(7) . .
O6 C7 O5 127.6(10) . .
O6 C7 C7 117.0(12) . 2_665
O5 C7 C7 115.4(12) . 2_665
O6 C7 Eu1 40.4(5) . 2_665
O5 C7 Eu1 166.9(8) . 2_665
C7 C7 Eu1 76.8(8) 2_665 2_665
Eu1 O1W H1W 115.2 . .
Eu1 O1W H2W 130.0 . .
H1W O1W H2W 111.6 . .
Eu1 O2W H3W 82.3 . .
Eu1 O2W H4W 112.8 . .
H3W O2W H4W 111.7 . .

loop_
_geom_bond_atom_site_label_1
_geom_bond_atom_site_label_2
_geom_bond_distance
_geom_bond_site_symmetry_2
C1 O2 1.245(12) .
C1 O1 1.270(12) .
C1 C2 1.525(13) .
C2 N1 1.349(12) .
C2 C3 1.362(14) 2_675
C3 N1 1.313(13) .
C3 C2 1.362(14) 2_675
C3 H3 0.9300 .
C4 O3 1.240(13) .
C4 O4 1.240(13) .
C4 C5 1.507(15) .
C5 N2 1.338(13) .
C5 C6 1.394(15) 2_566
C6 N2 1.319(14) .
C6 C5 1.394(15) 2_566
C6 H6 0.9300 .
Eu1 O3 2.360(8) .
Eu1 O1 2.408(7) .
Eu1 O1W 2.408(8) .
Eu1 O2 2.413(7) 1_455
Eu1 O6 2.438(7) 2_665
Eu1 O5 2.444(7) .
Eu1 O2W 2.464(7) .
Eu1 N1 2.688(8) .
Eu1 N2 2.736(9) .
Eu1 C7 3.246(11) 2_665
Eu1 H3W 2.4949 .
O2 Eu1 2.413(7) 1_655
O3W H5W 1.0469 .
O3W H6W 0.8880 .
O4W H8W 0.8985 .
O4W H7W 0.8430 .
O5W H9W 0.8606 .
O5W H10W 0.9650 .
O6W H12W 0.8534 .
O6W H11W 0.8551 .
O6 C7 1.241(13) .
O6 Eu1 2.438(7) 2_665
O5 C7 1.247(13) .
C7 C7 1.55(2) 2_665
C7 Eu1 3.246(11) 2_665
O1W H1W 0.8423 .
O1W H2W 0.8418 .
O2W H3W 0.8396 .
O2W H4W 0.8419 .
